data_7247719
loop_
_publ_author_name
'Madhesiya, Avinash'
'Dash, Sibananda G.'
'Gupta, Princi'
'Akhir, Abdul'
'Saxena, Deepanshi'
'Maitra, Rahul'
'Chopra, Sidharth'
'Thakur, Tejender S.'

_publ_section_title
;
 Development of new multicomponent crystals of the antifungal drug
 tioconazole and the assessment of their biopharmaceutical attributes
;
_journal_issue 48
_journal_name_full CrystEngComm
_journal_page_first 6758
_journal_page_last 6776
_journal_paper_doi 10.1039/D3CE00948C
_journal_volume 25
_journal_year 2023
_chemical_formula_moiety 'C16 H14 Cl3 N2 O S, C4 H5 O6, 3(H2 O), 0.42(O)'
_chemical_formula_sum 'C20 H25 Cl3 N2 O10.42 S'
_chemical_formula_weight 598.57
_chemical_name_common 'Tioconazole-L-tartrate 1:1 salt hydrate'
_space_group_crystal_system orthorhombic
_space_group_IT_number 19
_space_group_name_Hall 'P 2ac 2ab'
_space_group_name_H-M_alt 'P 21 21 21'
_atom_sites_solution_hydrogens mixed
_audit_creation_method SHELXL-2019/2
_audit_update_record
;
2023-09-21 deposited with the CCDC.	2023-11-14 downloaded from the CCDC.
;
_cell_angle_alpha 90
_cell_angle_beta 90
_cell_angle_gamma 90
_cell_formula_units_Z 4
_cell_length_a 7.60280(10)
_cell_length_b 9.94440(10)
_cell_length_c 35.6016(4)
_cell_measurement_reflns_used 54997
_cell_measurement_temperature 293(2)
_cell_measurement_theta_max 76.6930
_cell_measurement_theta_min 2.4770
_cell_volume 2691.67(5)
_computing_cell_refinement 'CrysAlisPro 1.171.42.88a (Rigaku OD, 2023)'
_computing_data_collection 'CrysAlisPro 1.171.42.88a (Rigaku OD, 2023)'
_computing_data_reduction 'CrysAlisPro 1.171.42.88a (Rigaku OD, 2023)'
_computing_structure_refinement 'SHELXL-2019/2 (Sheldrick, 2019)'
_computing_structure_solution 'SHELXL-2018/2 (Sheldrick, 2015)'
_diffrn_ambient_temperature 293(2)
_diffrn_detector 'Hybrid Pixel Array Detector'
_diffrn_detector_area_resol_mean 10.0000
_diffrn_detector_type HyPix
_diffrn_measured_fraction_theta_full 1.000
_diffrn_measured_fraction_theta_max 0.987
_diffrn_measurement_details
;
List of Runs (angles in degrees, time in seconds):

  # Type    Start    End  Width  t~exp~   \w     \q     \k     \f   Frames
#--------------------------------------------------------------------------
  1  \w    -19.00  22.00   0.50    0.05    --   14.00 100.00-175.98   82
  2  \w      2.00  43.00   0.50    0.05    --   30.00  88.00 -80.38   82
  3  \w    -20.00   7.00   0.50    0.05    --   14.00 103.00 -20.34   54
  4  \w      0.00  34.00   0.50    0.05    --   30.00  93.00 115.73   68
  5  \w     13.00  42.00   0.50    0.05    --   42.00  91.00  12.02   58
  6  \w     14.00  43.00   0.50    0.05    --   42.00  88.00  87.55   58
  7  \w     25.00 119.00   0.50    0.05    --   47.33  77.00 120.00  188
  8  \w     35.00 122.00   0.50    0.05    --   47.33  19.00 150.00  174
  9  \w     32.00 126.00   0.50    0.05    --   54.00  75.00  33.66  188
 10  \w     44.00 139.00   0.50    0.05    --   66.00  75.00 -25.96  190
 11  \w     44.00 139.00   0.50    0.05    --   66.00  76.00 -69.39  190
 12  \w     25.00 119.00   0.50    0.05    --   47.33  77.00-150.00  188
 13  \w     33.00 126.00   0.50    0.05    --   54.00  74.00-127.64  186
 14  \w     38.00 131.00   0.50    0.05    --   58.00  71.00 -99.18  186
 15  \w     44.00 139.00   0.50    0.05    --   66.00  76.00 -69.39  190
 16  \w    120.00 174.00   0.50    0.22    --  109.61 125.00 -30.00  108
 17  \w    107.00 178.00   0.50    0.22    --  109.61 101.00   4.00  142
 18  \w     38.00  63.00   0.50    0.22    --  109.61 -57.00  30.00   50
 19  \w     38.00  63.00   0.50    0.22    --  109.61 -57.00  60.00   50
 20  \w     38.00  63.00   0.50    0.22    --  109.61 -57.00 120.00   50
 21  \w     40.00 106.00   0.50    0.22    --  109.61-125.00 120.00  132
 22  \w     41.00 109.00   0.50    0.22    --  109.61-125.00 150.00  136
 23  \w     77.00 108.00   0.50    0.22    --  109.61-125.00 -30.00   62
 24  \w     81.00 106.00   0.50    0.22    --  109.61 -99.00 -30.00   50
 25  \w     40.00  68.00   0.50    0.22    --  109.61-125.00 -30.00   56
 26  \w     39.00 106.00   0.50    0.22    --  109.61-101.00 -99.00  134
 27  \w     71.00 105.00   0.50    0.22    --  109.61 -99.00-150.00   68
 28  \w     40.00  66.00   0.50    0.22    --  109.61 -99.00-150.00   52
 29  \w     39.00  74.00   0.50    0.22    --  109.61 -99.00 -30.00   70
 30  \w     48.00  89.00   0.50    0.22    --  109.61 -99.00 -60.00   82
 31  \w     39.00 106.00   0.50    0.22    --  109.61 -99.00 150.00  134
 32  \w     77.00 104.00   0.50    0.22    --  109.61 -99.00  30.00   54
 33  \w     44.00  73.00   0.50    0.22    --  109.61 -99.00  30.00   58
 34  \w      4.00  81.00   0.50    0.05    --   47.33-101.00 -99.00  154
 35  \w     34.00  93.00   0.50    0.05    --   47.33-125.00-180.00  118
 36  \w     34.00  93.00   0.50    0.05    --   47.33-125.00   0.00  118
 37  \w   -119.00 -25.00   0.50    0.05    --  -47.33 -77.00 120.00  188
 38  \w   -119.00 -25.00   0.50    0.05    --  -47.33 -77.00 -60.00  188
 39  \w   -119.00 -25.00   0.50    0.05    --  -47.33 -77.00 -90.00  188
 40  \w   -119.00 -25.00   0.50    0.05    --  -47.33 -77.00-180.00  188
 41  \w   -162.00 -85.00   0.50    0.22    --  -91.75-101.00 -99.00  154
 42  \w    -92.00 -59.00   0.50    0.22    --  -82.00 -77.00-110.52   66
 43  \w   -126.00 -31.00   0.50    0.05    --  -54.00 -77.00 -99.09  190
 44  \w   -156.00-127.00   0.50    0.22    --  -91.75 -77.00-162.74   58
 45  \w   -110.00 -69.00   0.50    0.22    --  -91.75 -77.00-162.74   82
 46  \w    -89.00 -63.00   0.50    0.22    --  -86.00 -77.00 -55.63   52
 47  \w   -110.00 -69.00   0.50    0.22    --  -91.75 -77.00 -30.00   82
 48  \w   -151.00 -69.00   0.50    0.22    --  -91.75 -77.00 -65.36  164
 49  \w   -162.00-136.00   0.50    0.22    --  -91.75 -77.00 -30.00   52
 50  \w   -114.00 -69.00   0.50    0.22    --  -91.75 -77.00  90.00   90
 51  \w   -139.00 -43.00   0.50    0.05    --  -66.00 -77.00 176.54  192
 52  \w   -147.00-121.00   0.50    0.22    --  -91.75 -77.00  90.00   52
 53  \w   -161.00 -94.00   0.50    0.22    --  -91.75 -77.00  30.00  134
 54  \w    -77.00 -51.00   0.50    0.05    --  -74.00 -76.00  69.91   52
 55  \w    -77.00 -51.00   0.50    0.05    --  -74.00 -76.00 -20.06   52
 56  \w   -161.00 -69.00   0.50    0.22    --  -91.75 -77.00-180.00  184
 57  \w   -139.00 -43.00   0.50    0.05    --  -66.00 -76.00-123.20  192
 58  \w   -143.00 -47.00   0.50    0.05    --  -70.00 -77.00   0.34  192
 59  \w   -144.00 -67.00   0.50    0.22    --  -90.00 -76.00  61.89  154
 60  \w    -77.00 -51.00   0.50    0.05    --  -74.00 -76.00 145.45   52
 61  \w    -88.00 -63.00   0.50    0.22    --  -86.00 -76.00 136.35   50
 62  \w   -154.00-104.00   0.50    0.22    --  -86.00 -76.00 136.35  100
 63  \w    -98.00 -69.00   0.50    0.22    --  -91.75 -76.00  -0.79   58
 64  \w    -94.00 -69.00   0.50    0.22    --  -91.75 -76.00  15.30   50
 65  \w   -154.00-110.00   0.50    0.22    --  -91.75 -76.00  15.30   88
 66  \w   -163.00-128.00   0.50    0.22    --  -91.75 -76.00  -0.79   70
 67  \w    -78.00 -52.00   0.50    0.05    --  -74.00 -74.00 -79.53   52
 68  \w    -86.00 -60.00   0.50    0.22    --  -82.00 -75.00-130.18   52
 69  \w    -85.00 -52.00   0.50    0.05    --  -74.00 -75.00-150.35   66
 70  \w   -143.00 -70.00   0.50    0.22    --  -91.75 -75.00-147.78  146
 71  \w    -82.00 -56.00   0.50    0.05    --  -78.00 -74.00 106.21   52
 72  \w    -79.00 -53.00   0.50    0.05    --  -74.00 -74.00 130.10   52
 73  \w   -146.00 -70.00   0.50    0.22    --  -91.75 -74.00 160.43  152
 74  \w   -163.00-113.00   0.50    0.22    --  -91.75 -74.00 128.67  100
 75  \w   -101.00 -71.00   0.50    0.22    --  -91.75 -74.00 128.67   60
 76  \w   -100.00 -64.00   0.50    0.22    --  -86.00 -74.00  49.13   72
 77  \w   -148.00-108.00   0.50    0.22    --  -86.00 -74.00  49.13   80
 78  \w   -135.00 -40.00   0.50    0.05    --  -62.00 -74.00  32.89  190
 79  \w    -86.00 -60.00   0.50    0.22    --  -82.00 -74.00 -38.52   52
 80  \w    -88.00 -62.00   0.50    0.22    --  -82.00 -73.00 -94.99   52
 81  \w   -154.00-116.00   0.50    0.22    --  -82.00 -73.00 -94.99   76
 82  \w   -151.00-126.00   0.50    0.22    --  -91.75 -71.00-138.10   50
 83  \w   -161.00 -75.00   0.50    0.22    --  -91.75 -72.00 -82.38  172
 84  \w   -101.00 -71.00   0.50    0.22    --  -91.75 -71.00-138.10   60
 85  \w    -83.00 -54.00   0.50    0.05    --  -74.00 -71.00  15.93   58
 86  \w   -107.00 -71.00   0.50    0.22    --  -91.75 -71.00 102.54   72
 87  \w   -163.00-112.00   0.50    0.22    --  -91.75 -71.00 102.54  102
 88  \w   -139.00 -46.00   0.50    0.05    --  -66.00 -71.00  83.90  186
 89  \w   -101.00 -74.00   0.50    0.22    --  -91.75 -70.00-111.95   54
 90  \w   -163.00-111.00   0.50    0.22    --  -91.75 -70.00-111.95  104
 91  \w   -154.00 -89.00   0.50    0.22    --  -91.75 -57.00 -30.00  130
 92  \w    -41.00  26.00   0.50    0.05    --  -47.33  38.00-150.00  134
 93  \w    -81.00  18.00   0.50    0.05    --  -47.33 101.00   4.00  198
 94  \w    -84.00 -44.00   0.50    0.22    --  -91.75 125.00 -60.00   80
 95  \w    -78.00 -34.00   0.50    0.22    --  -91.75 101.00   4.00   88
;
_diffrn_measurement_device 'four-circle diffractometer'
_diffrn_measurement_device_type 'XtaLAB Synergy, Dualflex, HyPix'
_diffrn_measurement_method '\w scans'
_diffrn_orient_matrix_type 'CrysAlisPro convention (1999,Acta A55,543-557)'
_diffrn_orient_matrix_UB_11 -0.1068175000
_diffrn_orient_matrix_UB_12 0.0841283000
_diffrn_orient_matrix_UB_13 0.0282759000
_diffrn_orient_matrix_UB_21 -0.0260247000
_diffrn_orient_matrix_UB_22 0.1099391000
_diffrn_orient_matrix_UB_23 -0.0300082000
_diffrn_orient_matrix_UB_31 -0.1701809000
_diffrn_orient_matrix_UB_32 -0.0695602000
_diffrn_orient_matrix_UB_33 -0.0131427000
_diffrn_radiation_monochromator mirror
_diffrn_radiation_type CuK\a
_diffrn_radiation_wavelength 1.54184
_diffrn_reflns_av_R_equivalents 0.1116
_diffrn_reflns_av_unetI/netI 0.0270
_diffrn_reflns_Laue_measured_fraction_full 1.000
_diffrn_reflns_Laue_measured_fraction_max 0.987
_diffrn_reflns_limit_h_max 9
_diffrn_reflns_limit_h_min -9
_diffrn_reflns_limit_k_max 12
_diffrn_reflns_limit_k_min -12
_diffrn_reflns_limit_l_max 43
_diffrn_reflns_limit_l_min -44
_diffrn_reflns_number 93425
_diffrn_reflns_point_group_measured_fraction_full 1.000
_diffrn_reflns_point_group_measured_fraction_max 0.971
_diffrn_reflns_theta_full 67.684
_diffrn_reflns_theta_max 77.786
_diffrn_reflns_theta_min 2.482
_diffrn_source 'micro-focus sealed X-ray tube'
_diffrn_source_type 'PhotonJet (Cu) X-ray Source'
_exptl_absorpt_coefficient_mu 4.312
_exptl_absorpt_correction_T_max 1.00000
_exptl_absorpt_correction_T_min 0.42537
_exptl_absorpt_correction_type multi-scan
_exptl_absorpt_process_details
;
CrysAlisPro 1.171.42.88a (Rigaku Oxford Diffraction, 2023)
Empirical absorption correction using spherical harmonics,
implemented in SCALE3 ABSPACK scaling algorithm.
;
_exptl_crystal_colour colourless
_exptl_crystal_density_diffrn 1.477
_exptl_crystal_description plate
_exptl_crystal_F_000 1237
_exptl_crystal_size_max 0.210
_exptl_crystal_size_mid 0.110
_exptl_crystal_size_min 0.080
_refine_diff_density_max 0.327
_refine_diff_density_min -0.277
_refine_diff_density_rms 0.056
_refine_ls_abs_structure_details
;
 Flack x determined using 1917 quotients [(I+)-(I-)]/[(I+)+(I-)]
 (Parsons, Flack and Wagner, Acta Cryst. B69 (2013) 249-259).
;
_refine_ls_abs_structure_Flack 0.046(7)
_refine_ls_extinction_method none
_refine_ls_goodness_of_fit_ref 1.146
_refine_ls_hydrogen_treatment mixed
_refine_ls_matrix_type full
_refine_ls_number_parameters 366
_refine_ls_number_reflns 5579
_refine_ls_number_restraints 8
_refine_ls_restrained_S_all 1.151
_refine_ls_R_factor_all 0.0641
_refine_ls_R_factor_gt 0.0618
_refine_ls_shift/su_max 0.000
_refine_ls_shift/su_mean 0.000
_refine_ls_structure_factor_coef Fsqd
_refine_ls_weighting_details 'w=1/[\s^2^(Fo^2^)+(0.0357P)^2^+3.1046P] where P=(Fo^2^+2Fc^2^)/3'
_refine_ls_weighting_scheme calc
_refine_ls_wR_factor_gt 0.1301
_refine_ls_wR_factor_ref 0.1312
_reflns_Friedel_coverage 0.714
_reflns_Friedel_fraction_full 1.000
_reflns_Friedel_fraction_max 0.949
_reflns_number_gt 5273
_reflns_number_total 5579
_reflns_threshold_expression 'I > 2\s(I)'
_cod_data_source_file d3ce00948c2.cif
_cod_data_source_block TCA-LTAH
_cod_depositor_comments 'Adding full bibliography for 7247709--7247724.cif.'
_cod_database_code 7247719
_shelx_shelxl_version_number 2019/2
_shelx_space_group_comment
;
The symmetry employed for this shelxl refinement is uniquely defined
by the following loop, which should always be used as a source of
symmetry information in preference to the above space-group names.
They are only intended as comments.
;
_shelx_estimated_absorpt_t_min 0.465
_shelx_estimated_absorpt_t_max 0.724
_oxdiff_exptl_absorpt_empirical_full_min 0.338
_oxdiff_exptl_absorpt_empirical_full_max 3.985
_oxdiff_exptl_absorpt_empirical_details
;
Empirical correction (ABSPACK) includes:
- Absorption correction using spherical harmonics
- Frame scaling
;

loop_
_space_group_symop_operation_xyz
'x, y, z'
'-x+1/2, -y, z+1/2'
'x+1/2, -y+1/2, -z'
'-x, y+1/2, -z+1/2'

loop_
_atom_site_label
_atom_site_type_symbol
_atom_site_fract_x
_atom_site_fract_y
_atom_site_fract_z
_atom_site_U_iso_or_equiv
_atom_site_adp_type
_atom_site_occupancy
_atom_site_site_symmetry_order
_atom_site_calc_flag
_atom_site_refinement_flags_posn
_atom_site_refinement_flags_adp
_atom_site_refinement_flags_occupancy
_atom_site_disorder_assembly
_atom_site_disorder_group
C20 C 1.1984(6) 0.4603(5) 0.08931(13) 0.0346(9) Uani 1 1 d . . . . .
C14 C 0.4032(6) 1.0973(5) 0.19242(13) 0.0419(11) Uani 1 1 d . . . . .
C1 C 0.1706(7) 0.7868(5) 0.16078(14) 0.0430(11) Uani 1 1 d . . . . .
C8 C 0.1884(7) 0.9107(6) 0.09904(14) 0.0491(12) Uani 1 1 d . . . . .
H8A H 0.233817 0.992248 0.087650 0.059 Uiso 1 1 calc R U . . .
H8B H 0.250235 0.835255 0.087924 0.059 Uiso 1 1 calc R U . . .
C2 C 0.2827(7) 0.6787(6) 0.16548(14) 0.0459(11) Uani 1 1 d . . . . .
C15 C 0.4860(8) 1.1972(6) 0.16962(15) 0.0530(12) Uani 1 1 d . . . . .
H15 H 0.424435 1.251981 0.153027 0.064 Uiso 1 1 calc R U . . .
C12 C 0.2085(7) 1.0683(6) 0.19186(15) 0.0507(13) Uani 1 1 d . . . . .
H12A H 0.183360 0.995403 0.209146 0.061 Uiso 1 1 calc R U . . .
H12B H 0.145180 1.147206 0.200422 0.061 Uiso 1 1 calc R U . . .
C4 C 0.0628(8) 0.5543(5) 0.19738(14) 0.0488(13) Uani 1 1 d . . . . .
C13 C 0.5235(8) 1.0335(6) 0.21367(15) 0.0507(12) Uani 1 1 d . . . . .
C11 C -0.1247(9) 0.9984(6) 0.0945(2) 0.0694(19) Uani 1 1 d . . . . .
H11 H -0.106810 1.084430 0.103981 0.083 Uiso 1 1 calc R U . . .
C5 C -0.0541(8) 0.6588(7) 0.19341(16) 0.0564(14) Uani 1 1 d . . . . .
H5 H -0.167708 0.652244 0.202913 0.068 Uiso 1 1 calc R U . . .
C6 C 0.0005(8) 0.7736(6) 0.17504(15) 0.0526(12) Uani 1 1 d . . . . .
H6 H -0.078390 0.844315 0.172081 0.063 Uiso 1 1 calc R U . . .
C16 C 0.6594(8) 1.2044(7) 0.17437(18) 0.0641(17) Uani 1 1 d . . . . .
H16 H 0.731898 1.263766 0.161392 0.077 Uiso 1 1 calc R U . . .
C10 C -0.2773(9) 0.9461(7) 0.0823(2) 0.077(2) Uani 1 1 d . . . . .
H10 H -0.385277 0.990021 0.081650 0.092 Uiso 1 1 calc R U . . .
C17 C 0.7184(6) 0.3559(5) 0.06959(14) 0.0393(10) Uani 1 1 d . . . . .
C19 C 1.0103(6) 0.4166(5) 0.09878(12) 0.0354(9) Uani 1 1 d . . . . .
H19 H 0.952459 0.490087 0.112347 0.043 Uiso 1 1 calc R U . . .
C9 C -0.0760(8) 0.7911(5) 0.07583(16) 0.0495(12) Uani 1 1 d . . . . .
H9 H -0.020205 0.710402 0.070106 0.059 Uiso 1 1 calc R U . . .
C7 C 0.2272(6) 0.9140(5) 0.14063(14) 0.0439(11) Uani 1 1 d . . . . .
H7 H 0.354714 0.923033 0.143690 0.053 Uiso 1 1 calc R U . . .
C18 C 0.9103(6) 0.3919(5) 0.06235(13) 0.0387(10) Uani 1 1 d . . . . .
H18 H 0.913719 0.474572 0.047370 0.046 Uiso 1 1 calc R U . . .
C3 C 0.2312(8) 0.5617(5) 0.18337(14) 0.0483(12) Uani 1 1 d . . . . .
H3 H 0.308521 0.489813 0.185869 0.058 Uiso 1 1 calc R U . . .
Cl1 Cl 0.4969(2) 0.68446(17) 0.14846(5) 0.0668(4) Uani 1 1 d . . . . .
Cl2 Cl -0.0009(3) 0.40882(15) 0.22096(4) 0.0696(4) Uani 1 1 d . . . . .
Cl3 Cl 0.4873(3) 0.9027(2) 0.24417(5) 0.0902(6) Uani 1 1 d . . . . .
N1 N 0.0004(6) 0.8990(4) 0.09011(11) 0.0465(9) Uani 1 1 d . . . . .
N2 N -0.2459(7) 0.8174(5) 0.07104(16) 0.0594(12) Uani 1 1 d . . . . .
O7 O 1.3195(4) 0.3847(4) 0.10024(11) 0.0489(9) Uani 1 1 d . . . . .
O5 O 1.0080(5) 0.3008(4) 0.12182(10) 0.0491(8) Uani 1 1 d . . . . .
H5O H 1.105372 0.265311 0.121571 0.074 Uiso 1 1 calc R U . . .
O6 O 1.2150(5) 0.5680(4) 0.07168(11) 0.0516(9) Uani 1 1 d . . . . .
O2 O 0.6381(4) 0.4477(4) 0.08881(13) 0.0593(11) Uani 1 1 d . . . . .
H2O H 0.533041 0.429732 0.090029 0.089 Uiso 1 1 calc R U . . .
O8 O 0.4795(5) 0.6935(4) 0.03486(13) 0.0587(10) Uani 1 1 d D . . . .
O4 O 0.9967(5) 0.2899(4) 0.04221(11) 0.0606(10) Uani 1 1 d . . . . .
H4O H 0.965139 0.291926 0.020192 0.091 Uiso 1 1 calc R U . . .
O3 O 0.6521(5) 0.2539(4) 0.05771(14) 0.0664(12) Uani 1 1 d . . . . .
O9 O 0.2690(7) 0.8971(5) 0.00765(14) 0.0682(11) Uani 1 1 d D . . . .
O10 O 0.3269(6) 0.1656(5) 0.03138(14) 0.0721(13) Uani 1 1 d D . . . .
O1 O 0.1477(5) 1.0324(4) 0.15522(11) 0.0478(8) Uani 1 1 d . . . . .
S1 S 0.73340(19) 1.0921(2) 0.20705(5) 0.0653(4) Uani 1 1 d . . . . .
O11 O 0.830(6) 0.039(3) 0.0062(7) 0.27(2) Uani 0.42(2) 1 d . . . . .
H9B H 0.26(2) 0.976(7) 0.020(4) 0.20(6) Uiso 1 1 d D . . . .
H10B H 0.246(8) 0.223(7) 0.039(2) 0.12(3) Uiso 1 1 d D . . . .
H8D H 0.414(9) 0.756(6) 0.0237(19) 0.08(2) Uiso 1 1 d D . . . .
H2N H -0.329(7) 0.768(5) 0.0561(15) 0.042(14) Uiso 1 1 d . . . . .
H8C H 0.413(11) 0.657(9) 0.052(2) 0.13(4) Uiso 1 1 d D . . . .
H9A H 0.153(5) 0.891(12) 0.002(3) 0.14(4) Uiso 1 1 d D . . . .
H10A H 0.408(9) 0.201(9) 0.048(2) 0.13(4) Uiso 1 1 d D . . . .

loop_
_atom_site_aniso_label
_atom_site_aniso_U_11
_atom_site_aniso_U_22
_atom_site_aniso_U_33
_atom_site_aniso_U_23
_atom_site_aniso_U_13
_atom_site_aniso_U_12
C20 0.023(2) 0.037(2) 0.044(2) -0.0033(19) -0.0008(18) -0.0015(17)
C14 0.038(2) 0.042(3) 0.045(2) -0.007(2) -0.001(2) -0.004(2)
C1 0.037(2) 0.048(3) 0.044(3) -0.005(2) -0.004(2) 0.003(2)
C8 0.041(3) 0.054(3) 0.052(3) -0.003(3) 0.003(2) -0.008(3)
C2 0.042(3) 0.050(3) 0.045(3) -0.006(2) -0.003(2) 0.004(2)
C15 0.055(3) 0.049(3) 0.055(3) 0.008(2) -0.006(3) -0.009(3)
C12 0.040(3) 0.055(3) 0.057(3) -0.009(3) 0.000(2) -0.001(2)
C4 0.060(3) 0.043(3) 0.043(3) -0.003(2) 0.000(2) -0.002(2)
C13 0.048(3) 0.052(3) 0.052(3) 0.003(2) -0.005(2) -0.003(3)
C11 0.060(4) 0.039(3) 0.110(6) -0.007(3) -0.022(4) 0.006(3)
C5 0.043(3) 0.067(4) 0.060(3) -0.002(3) 0.007(2) -0.003(3)
C6 0.040(3) 0.053(3) 0.065(3) 0.001(2) 0.002(3) 0.009(3)
C16 0.058(4) 0.074(4) 0.060(3) 0.008(3) 0.002(3) -0.025(3)
C10 0.051(3) 0.052(4) 0.127(6) -0.009(4) -0.027(4) 0.011(3)
C17 0.022(2) 0.040(2) 0.056(3) 0.000(2) -0.005(2) 0.0018(19)
C19 0.0250(19) 0.040(2) 0.041(2) 0.0003(18) 0.0015(18) -0.003(2)
C9 0.049(3) 0.037(3) 0.063(3) -0.003(2) -0.002(3) -0.002(2)
C7 0.032(2) 0.044(3) 0.056(3) -0.004(2) 0.001(2) 0.001(2)
C18 0.023(2) 0.048(3) 0.045(2) -0.001(2) -0.0013(18) -0.001(2)
C3 0.052(3) 0.045(3) 0.048(3) -0.003(2) -0.004(2) 0.011(2)
Cl1 0.0397(6) 0.0763(9) 0.0842(10) 0.0022(8) 0.0087(7) 0.0127(7)
Cl2 0.0901(11) 0.0529(7) 0.0659(8) 0.0009(6) 0.0110(9) -0.0117(9)
Cl3 0.0921(13) 0.0862(12) 0.0922(12) 0.0427(10) -0.0256(11) -0.0250(12)
N1 0.043(2) 0.044(2) 0.052(2) -0.0003(18) -0.006(2) -0.001(2)
N2 0.053(3) 0.050(3) 0.075(3) -0.002(2) -0.013(3) -0.005(2)
O7 0.0234(16) 0.053(2) 0.070(2) 0.0043(18) -0.0015(15) 0.0007(15)
O5 0.0363(17) 0.0511(19) 0.060(2) 0.0156(16) -0.0039(18) -0.0056(18)
O6 0.0314(17) 0.046(2) 0.077(2) 0.0119(18) 0.0032(16) -0.0042(16)
O2 0.0231(16) 0.058(2) 0.096(3) -0.020(2) 0.0046(19) -0.0013(16)
O8 0.039(2) 0.058(2) 0.080(3) 0.008(2) 0.006(2) -0.006(2)
O4 0.0328(18) 0.088(3) 0.061(2) -0.031(2) -0.0027(19) 0.007(2)
O3 0.0335(19) 0.054(2) 0.112(4) -0.025(2) -0.006(2) -0.0053(18)
O9 0.072(3) 0.055(3) 0.077(3) 0.003(2) -0.015(2) 0.001(2)
O10 0.044(2) 0.081(3) 0.091(3) -0.038(3) -0.003(2) 0.004(2)
O1 0.0382(18) 0.047(2) 0.058(2) -0.0057(17) -0.0054(16) 0.0058(15)
S1 0.0383(7) 0.0814(11) 0.0761(9) 0.0058(9) -0.0067(7) -0.0045(7)
O11 0.46(6) 0.22(3) 0.126(19) -0.04(2) -0.01(3) 0.06(4)

loop_
_atom_type_symbol
_atom_type_description
_atom_type_scat_dispersion_real
_atom_type_scat_dispersion_imag
_atom_type_scat_source
C C 0.0181 0.0091 'International Tables Vol C Tables 4.2.6.8 and 6.1.1.4'
H H 0.0000 0.0000 'International Tables Vol C Tables 4.2.6.8 and 6.1.1.4'
N N 0.0311 0.0180 'International Tables Vol C Tables 4.2.6.8 and 6.1.1.4'
O O 0.0492 0.0322 'International Tables Vol C Tables 4.2.6.8 and 6.1.1.4'
Cl Cl 0.3639 0.7018 'International Tables Vol C Tables 4.2.6.8 and 6.1.1.4'
S S 0.3331 0.5567 'International Tables Vol C Tables 4.2.6.8 and 6.1.1.4'

loop_
_geom_angle_atom_site_label_1
_geom_angle_atom_site_label_2
_geom_angle_atom_site_label_3
_geom_angle
_geom_angle_site_symmetry_1
_geom_angle_site_symmetry_3
_geom_angle_publ_flag
O6 C20 O7 126.8(4) . . ?
O6 C20 C19 116.7(4) . . ?
O7 C20 C19 116.6(4) . . ?
C13 C14 C15 110.4(5) . . ?
C13 C14 C12 125.7(5) . . ?
C15 C14 C12 123.9(5) . . ?
C2 C1 C6 117.0(5) . . ?
C2 C1 C7 122.1(5) . . ?
C6 C1 C7 120.9(5) . . ?
N1 C8 C7 113.8(4) . . ?
N1 C8 H8A 108.8 . . ?
C7 C8 H8A 108.8 . . ?
N1 C8 H8B 108.8 . . ?
C7 C8 H8B 108.8 . . ?
H8A C8 H8B 107.7 . . ?
C1 C2 C3 122.4(5) . . ?
C1 C2 Cl1 120.7(4) . . ?
C3 C2 Cl1 117.0(4) . . ?
C16 C15 C14 113.7(5) . . ?
C16 C15 H15 123.2 . . ?
C14 C15 H15 123.2 . . ?
O1 C12 C14 112.2(4) . . ?
O1 C12 H12A 109.2 . . ?
C14 C12 H12A 109.2 . . ?
O1 C12 H12B 109.2 . . ?
C14 C12 H12B 109.2 . . ?
H12A C12 H12B 107.9 . . ?
C5 C4 C3 121.6(5) . . ?
C5 C4 Cl2 119.9(5) . . ?
C3 C4 Cl2 118.5(4) . . ?
C14 C13 S1 113.3(4) . . ?
C14 C13 Cl3 127.1(5) . . ?
S1 C13 Cl3 119.6(3) . . ?
C10 C11 N1 106.4(5) . . ?
C10 C11 H11 126.8 . . ?
N1 C11 H11 126.8 . . ?
C4 C5 C6 118.7(5) . . ?
C4 C5 H5 120.7 . . ?
C6 C5 H5 120.7 . . ?
C5 C6 C1 121.9(5) . . ?
C5 C6 H6 119.0 . . ?
C1 C6 H6 119.0 . . ?
C15 C16 S1 112.1(5) . . ?
C15 C16 H16 123.9 . . ?
S1 C16 H16 123.9 . . ?
C11 C10 N2 107.9(6) . . ?
C11 C10 H10 126.1 . . ?
N2 C10 H10 126.1 . . ?
O3 C17 O2 125.5(4) . . ?
O3 C17 C18 122.5(5) . . ?
O2 C17 C18 112.0(4) . . ?
O5 C19 C18 110.9(4) . . ?
O5 C19 C20 111.7(4) . . ?
C18 C19 C20 108.9(3) . . ?
O5 C19 H19 108.4 . . ?
C18 C19 H19 108.4 . . ?
C20 C19 H19 108.4 . . ?
N1 C9 N2 108.4(5) . . ?
N1 C9 H9 125.8 . . ?
N2 C9 H9 125.8 . . ?
O1 C7 C8 107.1(4) . . ?
O1 C7 C1 113.4(4) . . ?
C8 C7 C1 113.0(4) . . ?
O1 C7 H7 107.7 . . ?
C8 C7 H7 107.7 . . ?
C1 C7 H7 107.7 . . ?
O4 C18 C19 108.5(4) . . ?
O4 C18 C17 111.4(4) . . ?
C19 C18 C17 111.8(4) . . ?
O4 C18 H18 108.3 . . ?
C19 C18 H18 108.3 . . ?
C17 C18 H18 108.3 . . ?
C4 C3 C2 118.4(5) . . ?
C4 C3 H3 120.8 . . ?
C2 C3 H3 120.8 . . ?
C9 N1 C11 108.8(5) . . ?
C9 N1 C8 125.1(5) . . ?
C11 N1 C8 126.1(5) . . ?
C9 N2 C10 108.5(5) . . ?
C9 N2 H2N 128(3) . . ?
C10 N2 H2N 122(3) . . ?
C19 O5 H5O 109.5 . . ?
C17 O2 H2O 109.5 . . ?
H8D O8 H8C 107(8) . . ?
C18 O4 H4O 109.5 . . ?
H9B O9 H9A 95(10) . . ?
H10B O10 H10A 92(5) . . ?
C7 O1 C12 113.8(4) . . ?
C16 S1 C13 90.5(3) . . ?

loop_
_geom_bond_atom_site_label_1
_geom_bond_atom_site_label_2
_geom_bond_distance
_geom_bond_site_symmetry_2
_geom_bond_publ_flag
C20 O6 1.247(6) . ?
C20 O7 1.251(6) . ?
C20 C19 1.533(6) . ?
C14 C13 1.346(7) . ?
C14 C15 1.428(7) . ?
C14 C12 1.508(7) . ?
C1 C2 1.382(7) . ?
C1 C6 1.395(8) . ?
C1 C7 1.517(7) . ?
C8 N1 1.469(7) . ?
C8 C7 1.510(7) . ?
C8 H8A 0.9700 . ?
C8 H8B 0.9700 . ?
C2 C3 1.382(8) . ?
C2 Cl1 1.739(5) . ?
C15 C16 1.332(9) . ?
C15 H15 0.9300 . ?
C12 O1 1.429(6) . ?
C12 H12A 0.9700 . ?
C12 H12B 0.9700 . ?
C4 C5 1.375(8) . ?
C4 C3 1.376(8) . ?
C4 Cl2 1.741(6) . ?
C13 S1 1.715(6) . ?
C13 Cl3 1.717(6) . ?
C11 C10 1.344(9) . ?
C11 N1 1.380(8) . ?
C11 H11 0.9300 . ?
C5 C6 1.380(8) . ?
C5 H5 0.9300 . ?
C6 H6 0.9300 . ?
C16 S1 1.708(7) . ?
C16 H16 0.9300 . ?
C10 N2 1.363(8) . ?
C10 H10 0.9300 . ?
C17 O3 1.209(6) . ?
C17 O2 1.294(6) . ?
C17 C18 1.524(6) . ?
C19 O5 1.414(5) . ?
C19 C18 1.523(6) . ?
C19 H19 0.9800 . ?
C9 N1 1.322(7) . ?
C9 N2 1.329(8) . ?
C9 H9 0.9300 . ?
C7 O1 1.421(6) . ?
C7 H7 0.9800 . ?
C18 O4 1.406(6) . ?
C18 H18 0.9800 . ?
C3 H3 0.9300 . ?
N2 H2N 0.96(6) . ?
O5 H5O 0.8200 . ?
O2 H2O 0.8200 . ?
O8 H8D 0.89(3) . ?
O8 H8C 0.89(3) . ?
O4 H4O 0.8200 . ?
O9 H9B 0.90(3) . ?
O9 H9A 0.90(3) . ?
O10 H10B 0.88(3) . ?
O10 H10A 0.93(2) . ?

loop_
_geom_torsion_atom_site_label_1
_geom_torsion_atom_site_label_2
_geom_torsion_atom_site_label_3
_geom_torsion_atom_site_label_4
_geom_torsion
_geom_torsion_site_symmetry_1
_geom_torsion_site_symmetry_2
_geom_torsion_site_symmetry_3
_geom_torsion_site_symmetry_4
_geom_torsion_publ_flag
C6 C1 C2 C3 0.1(8) . . . . ?
C7 C1 C2 C3 -179.1(5) . . . . ?
C6 C1 C2 Cl1 179.6(4) . . . . ?
C7 C1 C2 Cl1 0.4(7) . . . . ?
C13 C14 C15 C16 0.1(7) . . . . ?
C12 C14 C15 C16 -179.2(6) . . . . ?
C13 C14 C12 O1 -121.6(6) . . . . ?
C15 C14 C12 O1 57.5(7) . . . . ?
C15 C14 C13 S1 0.5(6) . . . . ?
C12 C14 C13 S1 179.8(4) . . . . ?
C15 C14 C13 Cl3 -177.7(4) . . . . ?
C12 C14 C13 Cl3 1.6(9) . . . . ?
C3 C4 C5 C6 -0.3(8) . . . . ?
Cl2 C4 C5 C6 179.1(4) . . . . ?
C4 C5 C6 C1 -0.6(9) . . . . ?
C2 C1 C6 C5 0.7(8) . . . . ?
C7 C1 C6 C5 179.9(5) . . . . ?
C14 C15 C16 S1 -0.6(8) . . . . ?
N1 C11 C10 N2 0.5(9) . . . . ?
O6 C20 C19 O5 -174.3(4) . . . . ?
O7 C20 C19 O5 5.4(6) . . . . ?
O6 C20 C19 C18 62.9(5) . . . . ?
O7 C20 C19 C18 -117.5(5) . . . . ?
N1 C8 C7 O1 -63.7(6) . . . . ?
N1 C8 C7 C1 61.9(6) . . . . ?
C2 C1 C7 O1 -146.9(5) . . . . ?
C6 C1 C7 O1 34.0(6) . . . . ?
C2 C1 C7 C8 91.1(6) . . . . ?
C6 C1 C7 C8 -88.1(6) . . . . ?
O5 C19 C18 O4 -63.2(5) . . . . ?
C20 C19 C18 O4 60.1(5) . . . . ?
O5 C19 C18 C17 60.0(5) . . . . ?
C20 C19 C18 C17 -176.7(4) . . . . ?
O3 C17 C18 O4 -2.7(7) . . . . ?
O2 C17 C18 O4 178.6(4) . . . . ?
O3 C17 C18 C19 -124.3(6) . . . . ?
O2 C17 C18 C19 57.1(6) . . . . ?
C5 C4 C3 C2 1.0(8) . . . . ?
Cl2 C4 C3 C2 -178.4(4) . . . . ?
C1 C2 C3 C4 -0.9(8) . . . . ?
Cl1 C2 C3 C4 179.6(4) . . . . ?
N2 C9 N1 C11 -0.3(7) . . . . ?
N2 C9 N1 C8 -179.2(5) . . . . ?
C10 C11 N1 C9 -0.1(8) . . . . ?
C10 C11 N1 C8 178.8(6) . . . . ?
C7 C8 N1 C9 -109.4(6) . . . . ?
C7 C8 N1 C11 71.9(8) . . . . ?
N1 C9 N2 C10 0.6(7) . . . . ?
C11 C10 N2 C9 -0.7(9) . . . . ?
C8 C7 O1 C12 -165.0(4) . . . . ?
C1 C7 O1 C12 69.7(5) . . . . ?
C14 C12 O1 C7 61.4(6) . . . . ?
C15 C16 S1 C13 0.8(6) . . . . ?
C14 C13 S1 C16 -0.7(5) . . . . ?
Cl3 C13 S1 C16 177.6(4) . . . . ?
